data_7209149
loop_
_publ_author_name
'de Le\'on, Antonio'
'Guerrero, Miguel'
'Garc\'ia-Ant\'on, Jordi'
'Ros, Josep'
'Font-Bard\'ia, Merc\`e'
'Pons, Josefina'

_publ_section_title
;
 Study of new metallomacrocyclic Pd(ii) complexes based on hybrid pyrazole
 sulfoxide/sulfone ligands and their contribution to supramolecular
 networks
;
_journal_issue 9
_journal_name_full CrystEngComm
_journal_page_first 1762
_journal_paper_doi 10.1039/c2ce26687c
_journal_volume 15
_journal_year 2013
_chemical_formula_moiety 'C14 H22 Cl2 N4 O2 Pd S'
_chemical_formula_sum 'C14 H22 Cl2 N4 O2 Pd S'
_chemical_formula_weight 487.72
_chemical_name_systematic
;
?
;
_space_group_IT_number 33
_symmetry_cell_setting orthorhombic
_symmetry_space_group_name_Hall 'P 2c -2n'
_symmetry_space_group_name_H-M 'P n a 21'
_atom_sites_solution_hydrogens geom
_atom_sites_solution_primary direct
_atom_sites_solution_secondary difmap
_audit_creation_method SHELXL-97
_cell_angle_alpha 90.00
_cell_angle_beta 90.00
_cell_angle_gamma 90.00
_cell_formula_units_Z 8
_cell_length_a 14.591(17)
_cell_length_b 8.750(7)
_cell_length_c 30.538(7)
_cell_measurement_reflns_used 25
_cell_measurement_temperature 293(2)
_cell_measurement_theta_max 21
_cell_measurement_theta_min 12
_cell_volume 3899(6)
_computing_cell_refinement 'CAD-4/PC (Kretschmar, 1996)'
_computing_data_collection 'CAD-4/PC (Kretschmar, 1996)'
_computing_data_reduction 'XCAD4 (Harms and Wocadlo, 1995)'
_computing_molecular_graphics 'ORTEP (Brueggermann and Smith, 1990)'
_computing_publication_material 'PLATON (Spek, 1990)'
_computing_structure_refinement 'SHELXL-97 (Sheldrick, 1997)'
_computing_structure_solution 'SHELXS-97 (Sheldrick, 1997)'
_diffrn_ambient_temperature 293(2)
_diffrn_measured_fraction_theta_full 0.999
_diffrn_measured_fraction_theta_max 0.999
_diffrn_measurement_device_type 'ENRAF-NONIUS CAD4'
_diffrn_measurement_method \w--2\q
_diffrn_radiation_monochromator graphite
_diffrn_radiation_source 'fine-focus sealed tube'
_diffrn_radiation_type MoK\a
_diffrn_radiation_wavelength 0.71073
_diffrn_reflns_av_R_equivalents 0.0513
_diffrn_reflns_av_sigmaI/netI 0.0512
_diffrn_reflns_limit_h_max 20
_diffrn_reflns_limit_h_min -20
_diffrn_reflns_limit_k_max 12
_diffrn_reflns_limit_k_min 0
_diffrn_reflns_limit_l_max 42
_diffrn_reflns_limit_l_min 0
_diffrn_reflns_number 12207
_diffrn_reflns_theta_full 29.98
_diffrn_reflns_theta_max 29.98
_diffrn_reflns_theta_min 2.00
_diffrn_standards_decay_% 1
_diffrn_standards_interval_time 120
_diffrn_standards_number 3
_exptl_absorpt_coefficient_mu 1.347
_exptl_absorpt_correction_T_max 0.87
_exptl_absorpt_correction_T_min 0.85
_exptl_absorpt_correction_type empirical
_exptl_absorpt_process_details SADABS
_exptl_crystal_colour yellow
_exptl_crystal_density_diffrn 1.662
_exptl_crystal_density_method 'not measured'
_exptl_crystal_description prism
_exptl_crystal_F_000 1968
_exptl_crystal_size_max 0.2
_exptl_crystal_size_mid 0.1
_exptl_crystal_size_min 0.1
_refine_diff_density_max 0.558
_refine_diff_density_min -0.672
_refine_diff_density_rms 0.081
_refine_ls_abs_structure_details 'Flack H D (1983), Acta Cryst. A39, 876-881'
_refine_ls_abs_structure_Flack 0.0(3)
_refine_ls_extinction_method none
_refine_ls_goodness_of_fit_ref 1.051
_refine_ls_hydrogen_treatment constr
_refine_ls_matrix_type full
_refine_ls_number_parameters 440
_refine_ls_number_reflns 5773
_refine_ls_number_restraints 1
_refine_ls_restrained_S_all 1.051
_refine_ls_R_factor_all 0.0548
_refine_ls_R_factor_gt 0.0285
_refine_ls_shift/su_max 0.001
_refine_ls_shift/su_mean 0.000
_refine_ls_structure_factor_coef Fsqd
_refine_ls_weighting_details 'calc w=1/[\s^2^(Fo^2^)+(0.0324P)^2^+0.8282P] where P=(Fo^2^+2Fc^2^)/3'
_refine_ls_weighting_scheme calc
_refine_ls_wR_factor_gt 0.0620
_refine_ls_wR_factor_ref 0.0697
_reflns_number_gt 4419
_reflns_number_total 5773
_reflns_threshold_expression >2sigma(I)
_cod_data_source_file c2ce26687c.txt
_cod_data_source_block fikc37
_cod_depositor_comments
;
The following automatic conversions were performed:

'_symmetry_cell_setting' value 'Orthorhombic' changed to
'orthorhombic' according to
/home/saulius/struct/CIF-dictionaries/cif_core.dic dictionary named
'cif_core.dic' version 2.4.2 from 2011-04-26.

Automatic conversion script
Id: cif_fix_values 1891 2012-01-12 08:04:46Z andrius 
;
_cod_original_sg_symbol_H-M Pna21
_cod_database_code 7209149

loop_
_symmetry_equiv_pos_as_xyz
'x, y, z'
'-x, -y, z+1/2'
'-x+1/2, y+1/2, z+1/2'
'x+1/2, -y+1/2, z'

loop_
_atom_site_label
_atom_site_type_symbol
_atom_site_fract_x
_atom_site_fract_y
_atom_site_fract_z
_atom_site_U_iso_or_equiv
_atom_site_adp_type
_atom_site_occupancy
_atom_site_symmetry_multiplicity
_atom_site_calc_flag
_atom_site_refinement_flags
Pd1 Pd 0.76687(2) 0.56876(4) 0.846526(13) 0.03196(8) Uani 1 1 d .
Pd2 Pd 1.02257(2) 0.57061(4) 0.653170(13) 0.03165(8) Uani 1 1 d .
Cl11 Cl 0.63756(10) 0.43943(15) 0.82561(6) 0.0510(3) Uani 1 1 d .
Cl12 Cl 0.89494(9) 0.70236(17) 0.86785(7) 0.0566(4) Uani 1 1 d .
S12 S 0.67609(9) 0.58809(13) 0.97715(5) 0.0365(3) Uani 1 1 d .
N11 N 0.8282(3) 0.3677(5) 0.86116(15) 0.0378(9) Uani 1 1 d .
N12 N 0.8307(3) 0.3100(5) 0.90229(16) 0.0353(9) Uani 1 1 d .
N13 N 0.6506(3) 0.8375(4) 0.86728(14) 0.0345(9) Uani 1 1 d .
N14 N 0.7027(3) 0.7685(5) 0.8355(2) 0.0369(12) Uani 1 1 d .
C11 C 0.8623(4) 0.2598(6) 0.8353(3) 0.041(2) Uani 1 1 d .
C12 C 0.8872(4) 0.1348(6) 0.8598(2) 0.0446(14) Uani 1 1 d .
H12 H 0.9131 0.0447 0.8494 0.053 Uiso 1 1 calc R
C13 C 0.8665(3) 0.1679(6) 0.9023(2) 0.0406(14) Uani 1 1 d .
C14 C 0.8700(5) 0.2862(9) 0.7867(3) 0.071(2) Uani 1 1 d .
H14A H 0.8316 0.3705 0.7784 0.107 Uiso 1 1 calc R
H14B H 0.8508 0.1960 0.7713 0.107 Uiso 1 1 calc R
H14C H 0.9325 0.3090 0.7793 0.107 Uiso 1 1 calc R
C15 C 0.8791(5) 0.0771(6) 0.9434(3) 0.0585(17) Uani 1 1 d .
H15A H 0.9180 0.1324 0.9632 0.088 Uiso 1 1 calc R
H15B H 0.9067 -0.0194 0.9364 0.088 Uiso 1 1 calc R
H15C H 0.8205 0.0602 0.9569 0.088 Uiso 1 1 calc R
C16 C 0.8076(4) 0.4077(5) 0.9393(2) 0.0409(12) Uani 1 1 d .
H16A H 0.8330 0.5087 0.9344 0.049 Uiso 1 1 calc R
H16B H 0.8355 0.3665 0.9656 0.049 Uiso 1 1 calc R
C17 C 0.7040(4) 0.4218(5) 0.94644(19) 0.0383(11) Uani 1 1 d .
H17A H 0.6820 0.3320 0.9618 0.046 Uiso 1 1 calc R
H17B H 0.6734 0.4260 0.9183 0.046 Uiso 1 1 calc R
O18 O 0.7421(3) 0.6032(5) 1.01151(14) 0.0534(10) Uani 1 1 d .
O19 O 0.5807(3) 0.5797(4) 0.98909(16) 0.0511(10) Uani 1 1 d .
C110 C 0.6922(4) 0.7440(5) 0.9407(3) 0.038(2) Uani 1 1 d .
H11A H 0.6912 0.8385 0.9573 0.046 Uiso 1 1 calc R
H11B H 0.7520 0.7351 0.9271 0.046 Uiso 1 1 calc R
C111 C 0.6177(4) 0.7515(5) 0.9043(3) 0.0374(18) Uani 1 1 d .
H11F H 0.6019 0.6488 0.8951 0.045 Uiso 1 1 calc R
H11G H 0.5628 0.7995 0.9159 0.045 Uiso 1 1 calc R
C112 C 0.6304(3) 0.9820(5) 0.85509(18) 0.0371(11) Uani 1 1 d .
C113 C 0.6704(4) 1.0052(6) 0.8155(2) 0.0439(13) Uani 1 1 d .
H113 H 0.6681 1.0946 0.7990 0.053 Uiso 1 1 calc R
C114 C 0.7154(3) 0.8717(6) 0.80402(19) 0.0402(11) Uani 1 1 d .
C115 C 0.5737(4) 1.0858(6) 0.8835(2) 0.0501(14) Uani 1 1 d .
H11C H 0.5683 1.1840 0.8697 0.075 Uiso 1 1 calc R
H11D H 0.6028 1.0972 0.9115 0.075 Uiso 1 1 calc R
H11E H 0.5138 1.0423 0.8874 0.075 Uiso 1 1 calc R
C116 C 0.7727(4) 0.8351(8) 0.7652(2) 0.0613(18) Uani 1 1 d .
H11H H 0.8321 0.8807 0.7685 0.092 Uiso 1 1 calc R
H11I H 0.7439 0.8746 0.7393 0.092 Uiso 1 1 calc R
H11J H 0.7791 0.7262 0.7626 0.092 Uiso 1 1 calc R
Cl22 Cl 1.15234(9) 0.69772(16) 0.63077(6) 0.0560(4) Uani 1 1 d .
Cl21 Cl 0.89192(10) 0.45018(16) 0.67610(7) 0.0524(4) Uani 1 1 d .
S22 S 0.92985(9) 0.59035(13) 0.52332(5) 0.0360(3) Uani 1 1 d .
N21 N 0.9633(3) 0.7735(5) 0.66342(19) 0.0333(10) Uani 1 1 d .
N22 N 0.9087(3) 0.8427(4) 0.63293(15) 0.0346(9) Uani 1 1 d .
N23 N 1.0834(3) 0.3097(5) 0.59709(17) 0.0353(10) Uani 1 1 d .
N24 N 1.0811(3) 0.3673(4) 0.63851(15) 0.0338(9) Uani 1 1 d .
C21 C 0.9774(3) 0.8768(5) 0.69506(18) 0.0401(11) Uani 1 1 d .
C22 C 0.9314(3) 1.0117(6) 0.6842(2) 0.0413(12) Uani 1 1 d .
H22 H 0.9298 1.1008 0.7008 0.050 Uiso 1 1 calc R
C23 C 0.8894(3) 0.9892(5) 0.64499(18) 0.0362(12) Uani 1 1 d .
C25 C 1.0344(5) 0.8382(9) 0.7334(3) 0.068(2) Uani 1 1 d .
H25A H 1.0057 0.7577 0.7497 0.102 Uiso 1 1 calc R
H25B H 1.0410 0.9267 0.7517 0.102 Uiso 1 1 calc R
H25C H 1.0938 0.8050 0.7237 0.102 Uiso 1 1 calc R
C24 C 0.8340(4) 1.0911(6) 0.6170(2) 0.0514(14) Uani 1 1 d .
H24A H 0.8254 1.1873 0.6316 0.077 Uiso 1 1 calc R
H24B H 0.7754 1.0449 0.6116 0.077 Uiso 1 1 calc R
H24C H 0.8651 1.1075 0.5897 0.077 Uiso 1 1 calc R
C26 C 0.8767(4) 0.7575(5) 0.5948(3) 0.0333(17) Uani 1 1 d .
H26A H 0.8220 0.8064 0.5834 0.040 Uiso 1 1 calc R
H26B H 0.8600 0.6549 0.6039 0.040 Uiso 1 1 calc R
C27 C 0.9466(4) 0.7474(4) 0.5591(3) 0.0322(18) Uani 1 1 d .
H27A H 1.0070 0.7393 0.5723 0.039 Uiso 1 1 calc R
H27B H 0.9451 0.8412 0.5422 0.039 Uiso 1 1 calc R
O28 O 0.8347(3) 0.5839(4) 0.51175(15) 0.0492(10) Uani 1 1 d .
O29 O 0.9955(3) 0.6029(4) 0.48846(15) 0.0543(10) Uani 1 1 d .
C210 C 0.9571(3) 0.4254(5) 0.55457(19) 0.0373(11) Uani 1 1 d .
H21G H 0.9289 0.4333 0.5833 0.045 Uiso 1 1 calc R
H21H H 0.9324 0.3356 0.5402 0.045 Uiso 1 1 calc R
C211 C 1.0605(3) 0.4075(5) 0.55980(19) 0.0369(11) Uani 1 1 d .
H21I H 1.0859 0.3636 0.5333 0.044 Uiso 1 1 calc R
H21J H 1.0881 0.5074 0.5640 0.044 Uiso 1 1 calc R
C212 C 1.1199(3) 0.1674(6) 0.5971(2) 0.0348(11) Uani 1 1 d .
C213 C 1.1401(4) 0.1325(5) 0.6394(2) 0.0446(14) Uani 1 1 d .
H213 H 1.1654 0.0414 0.6494 0.053 Uiso 1 1 calc R
C214 C 1.1158(5) 0.2597(6) 0.6651(3) 0.042(2) Uani 1 1 d .
C215 C 1.1313(5) 0.0769(6) 0.5560(2) 0.0559(15) Uani 1 1 d .
H21A H 1.0792 0.0928 0.5373 0.084 Uiso 1 1 calc R
H21B H 1.1361 -0.0296 0.5631 0.084 Uiso 1 1 calc R
H21C H 1.1859 0.1094 0.5411 0.084 Uiso 1 1 calc R
C216 C 1.1255(5) 0.2855(9) 0.7125(3) 0.0619(18) Uani 1 1 d .
H21D H 1.1642 0.3724 0.7174 0.093 Uiso 1 1 calc R
H21E H 1.1523 0.1968 0.7258 0.093 Uiso 1 1 calc R
H21F H 1.0662 0.3040 0.7250 0.093 Uiso 1 1 calc R

loop_
_atom_site_aniso_label
_atom_site_aniso_U_11
_atom_site_aniso_U_22
_atom_site_aniso_U_33
_atom_site_aniso_U_23
_atom_site_aniso_U_13
_atom_site_aniso_U_12
Pd1 0.03513(15) 0.02611(14) 0.03465(19) 0.0043(2) -0.00064(14) 0.00069(12)
Pd2 0.03466(15) 0.02656(14) 0.03374(18) -0.0036(2) -0.00013(15) 0.00100(12)
Cl11 0.0512(7) 0.0436(7) 0.0580(10) 0.0062(6) -0.0171(7) -0.0097(6)
Cl12 0.0389(6) 0.0374(7) 0.0933(12) 0.0017(7) -0.0104(7) -0.0044(5)
S12 0.0454(6) 0.0361(6) 0.0279(6) 0.0021(4) 0.0024(5) 0.0039(5)
N11 0.039(2) 0.034(2) 0.040(3) 0.0011(16) -0.0014(18) 0.0030(17)
N12 0.041(2) 0.030(2) 0.035(3) 0.0008(17) -0.003(2) 0.0047(18)
N13 0.040(2) 0.0270(17) 0.037(2) 0.0077(16) 0.0001(18) 0.0014(15)
N14 0.035(2) 0.0294(17) 0.047(4) 0.0102(19) 0.001(2) 0.0022(15)
C11 0.044(3) 0.032(3) 0.046(6) -0.007(2) 0.007(3) 0.0040(18)
C12 0.041(3) 0.033(2) 0.060(4) -0.010(2) 0.000(2) 0.005(2)
C13 0.036(2) 0.028(2) 0.057(4) 0.005(2) -0.004(2) 0.002(2)
C14 0.101(6) 0.064(4) 0.049(5) -0.010(4) 0.028(4) 0.005(4)
C15 0.070(4) 0.036(3) 0.070(5) 0.012(3) -0.010(3) 0.011(3)
C16 0.046(3) 0.034(2) 0.043(3) 0.000(2) -0.007(2) 0.005(2)
C17 0.048(3) 0.033(2) 0.034(3) 0.0002(19) 0.001(2) 0.001(2)
O18 0.065(2) 0.062(2) 0.033(2) -0.0019(17) -0.010(2) 0.009(2)
O19 0.051(2) 0.055(2) 0.048(3) 0.0087(18) 0.0158(19) 0.0052(17)
C110 0.041(3) 0.033(4) 0.041(6) 0.0022(18) 0.001(3) -0.0015(17)
C111 0.033(3) 0.041(4) 0.039(5) 0.0103(19) -0.002(3) 0.0013(17)
C112 0.040(2) 0.029(2) 0.043(3) 0.0078(19) -0.003(2) -0.0023(18)
C113 0.052(3) 0.038(3) 0.041(3) 0.017(2) -0.002(2) 0.001(2)
C114 0.040(3) 0.041(2) 0.040(3) 0.009(2) 0.002(2) -0.003(2)
C115 0.055(3) 0.037(3) 0.058(4) 0.004(2) 0.006(3) 0.002(2)
C116 0.072(4) 0.060(4) 0.052(4) 0.018(3) 0.013(3) 0.000(3)
Cl22 0.0379(6) 0.0390(7) 0.0909(12) -0.0025(7) 0.0099(7) -0.0038(5)
Cl21 0.0525(7) 0.0438(7) 0.0609(10) 0.0006(7) 0.0148(7) -0.0095(6)
S22 0.0438(6) 0.0363(6) 0.0280(6) -0.0008(4) -0.0027(5) 0.0020(5)
N21 0.0354(19) 0.0343(17) 0.030(3) -0.0063(18) -0.0012(18) 0.0001(16)
N22 0.035(2) 0.0309(19) 0.038(2) -0.0096(16) -0.0003(17) 0.0040(15)
N23 0.042(2) 0.033(2) 0.031(2) -0.0029(17) -0.001(2) 0.0073(19)
N24 0.042(2) 0.0276(18) 0.032(2) 0.0006(15) -0.0015(18) 0.0053(16)
C21 0.042(3) 0.040(2) 0.038(3) -0.014(2) 0.003(2) 0.000(2)
C22 0.043(3) 0.035(2) 0.046(3) -0.011(2) 0.004(2) -0.003(2)
C23 0.036(2) 0.026(2) 0.046(4) -0.0071(19) 0.013(2) -0.0005(17)
C25 0.074(4) 0.078(5) 0.053(5) -0.022(4) -0.024(3) 0.015(4)
C24 0.055(3) 0.034(3) 0.065(4) -0.003(2) -0.003(3) 0.006(2)
C26 0.031(3) 0.029(3) 0.040(5) -0.0078(17) -0.001(2) 0.0000(15)
C27 0.035(3) 0.024(3) 0.037(6) 0.0013(15) -0.001(3) -0.0004(15)
O28 0.047(2) 0.053(2) 0.047(3) -0.0027(18) -0.0156(18) 0.0019(16)
O29 0.069(3) 0.060(2) 0.035(2) 0.0037(17) 0.012(2) 0.007(2)
C210 0.043(3) 0.031(2) 0.038(3) -0.0042(19) -0.001(2) -0.0035(19)
C211 0.045(3) 0.033(2) 0.032(3) 0.0026(18) 0.006(2) 0.008(2)
C212 0.038(3) 0.026(2) 0.041(3) -0.001(2) 0.008(2) 0.0014(19)
C213 0.047(3) 0.026(2) 0.061(4) 0.003(2) -0.001(3) 0.009(2)
C214 0.046(3) 0.039(3) 0.040(6) 0.004(2) -0.006(3) -0.0016(19)
C215 0.073(4) 0.040(3) 0.054(4) -0.011(3) 0.014(3) 0.005(3)
C216 0.081(5) 0.061(4) 0.043(4) 0.000(4) -0.010(3) 0.009(4)

loop_
_atom_type_symbol
_atom_type_description
_atom_type_scat_dispersion_real
_atom_type_scat_dispersion_imag
_atom_type_scat_source
C C 0.0033 0.0016 'International Tables Vol C Tables 4.2.6.8 and 6.1.1.4'
H H 0.0000 0.0000 'International Tables Vol C Tables 4.2.6.8 and 6.1.1.4'
Cl Cl 0.1484 0.1585 'International Tables Vol C Tables 4.2.6.8 and 6.1.1.4'
N N 0.0061 0.0033 'International Tables Vol C Tables 4.2.6.8 and 6.1.1.4'
Pd Pd -0.9988 1.0072 'International Tables Vol C Tables 4.2.6.8 and 6.1.1.4'
S S 0.1246 0.1234 'International Tables Vol C Tables 4.2.6.8 and 6.1.1.4'
O O 0.0106 0.0060 'International Tables Vol C Tables 4.2.6.8 and 6.1.1.4'

loop_
_geom_angle_atom_site_label_1
_geom_angle_atom_site_label_2
_geom_angle_atom_site_label_3
_geom_angle
N14 Pd1 N11 176.7(2)
N14 Pd1 Cl11 89.97(16)
N11 Pd1 Cl11 89.79(14)
N14 Pd1 Cl12 89.07(16)
N11 Pd1 Cl12 91.15(14)
Cl11 Pd1 Cl12 178.93(6)
N21 Pd2 N24 176.2(2)
N21 Pd2 Cl21 90.04(15)
N24 Pd2 Cl21 90.83(14)
N21 Pd2 Cl22 88.46(15)
N24 Pd2 Cl22 90.68(14)
Cl21 Pd2 Cl22 178.48(6)
O18 S12 O19 118.0(3)
O18 S12 C110 107.4(3)
O19 S12 C110 109.0(3)
O18 S12 C17 108.0(3)
O19 S12 C17 108.2(2)
C110 S12 C17 105.6(3)
C11 N11 N12 106.0(5)
C11 N11 Pd1 130.8(5)
N12 N11 Pd1 122.7(3)
C13 N12 N11 110.7(4)
C13 N12 C16 129.1(4)
N11 N12 C16 119.6(4)
C112 N13 N14 109.7(4)
C112 N13 C111 129.3(4)
N14 N13 C111 120.7(4)
C114 N14 N13 106.8(4)
C114 N14 Pd1 130.2(4)
N13 N14 Pd1 121.4(4)
N11 C11 C12 110.0(8)
N11 C11 C14 120.3(6)
C12 C11 C14 129.7(6)
C13 C12 C11 106.9(6)
C13 C12 H12 126.6
C11 C12 H12 126.6
N12 C13 C12 106.4(5)
N12 C13 C15 122.5(5)
C12 C13 C15 131.1(5)
C11 C14 H14A 109.5
C11 C14 H14B 109.5
H14A C14 H14B 109.5
C11 C14 H14C 109.5
H14A C14 H14C 109.5
H14B C14 H14C 109.5
C13 C15 H15A 109.5
C13 C15 H15B 109.5
H15A C15 H15B 109.5
C13 C15 H15C 109.5
H15A C15 H15C 109.5
H15B C15 H15C 109.5
N12 C16 C17 112.7(4)
N12 C16 H16A 109.0
C17 C16 H16A 109.0
N12 C16 H16B 109.0
C17 C16 H16B 109.0
H16A C16 H16B 107.8
C16 C17 S12 111.5(3)
C16 C17 H17A 109.3
S12 C17 H17A 109.3
C16 C17 H17B 109.3
S12 C17 H17B 109.3
H17A C17 H17B 108.0
C111 C110 S12 112.8(4)
C111 C110 H11A 109.0
S12 C110 H11A 109.0
C111 C110 H11B 109.0
S12 C110 H11B 109.0
H11A C110 H11B 107.8
N13 C111 C110 110.5(5)
N13 C111 H11F 109.5
C110 C111 H11F 109.5
N13 C111 H11G 109.5
C110 C111 H11G 109.5
H11F C111 H11G 108.1
N13 C112 C113 107.0(5)
N13 C112 C115 121.7(5)
C113 C112 C115 131.3(5)
C112 C113 C114 107.6(5)
C112 C113 H113 126.2
C114 C113 H113 126.2
N14 C114 C113 108.9(5)
N14 C114 C116 120.5(5)
C113 C114 C116 130.6(5)
C112 C115 H11C 109.5
C112 C115 H11D 109.5
H11C C115 H11D 109.5
C112 C115 H11E 109.5
H11C C115 H11E 109.5
H11D C115 H11E 109.5
C114 C116 H11H 109.5
C114 C116 H11I 109.5
H11H C116 H11I 109.5
C114 C116 H11J 109.5
H11H C116 H11J 109.5
H11I C116 H11J 109.5
O28 S22 O29 117.8(3)
O28 S22 C27 108.4(2)
O29 S22 C27 107.8(3)
O28 S22 C210 108.5(2)
O29 S22 C210 108.1(2)
C27 S22 C210 105.5(3)
C21 N21 N22 106.4(4)
C21 N21 Pd2 130.2(4)
N22 N21 Pd2 122.6(4)
C23 N22 N21 110.7(4)
C23 N22 C26 129.0(4)
N21 N22 C26 120.3(4)
C212 N23 N24 110.5(4)
C212 N23 C211 128.8(4)
N24 N23 C211 120.0(4)
C214 N24 N23 107.1(5)
C214 N24 Pd2 129.9(5)
N23 N24 Pd2 122.8(3)
N21 C21 C22 109.0(5)
N21 C21 C25 120.3(5)
C22 C21 C25 130.7(5)
C23 C22 C21 107.6(4)
C23 C22 H22 126.2
C21 C22 H22 126.2
C22 C23 N22 106.3(4)
C22 C23 C24 132.0(5)
N22 C23 C24 121.7(5)
C21 C25 H25A 109.5
C21 C25 H25B 109.5
H25A C25 H25B 109.5
C21 C25 H25C 109.5
H25A C25 H25C 109.5
H25B C25 H25C 109.5
C23 C24 H24A 109.5
C23 C24 H24B 109.5
H24A C24 H24B 109.5
C23 C24 H24C 109.5
H24A C24 H24C 109.5
H24B C24 H24C 109.5
N22 C26 C27 113.1(5)
N22 C26 H26A 109.0
C27 C26 H26A 109.0
N22 C26 H26B 109.0
C27 C26 H26B 109.0
H26A C26 H26B 107.8
C26 C27 S22 113.6(4)
C26 C27 H27A 108.8
S22 C27 H27A 108.8
C26 C27 H27B 108.8
S22 C27 H27B 108.8
H27A C27 H27B 107.7
C211 C210 S22 111.2(3)
C211 C210 H21G 109.4
S22 C210 H21G 109.4
C211 C210 H21H 109.4
S22 C210 H21H 109.4
H21G C210 H21H 108.0
N23 C211 C210 111.5(4)
N23 C211 H21I 109.3
C210 C211 H21I 109.3
N23 C211 H21J 109.3
C210 C211 H21J 109.3
H21I C211 H21J 108.0
N23 C212 C213 106.9(4)
N23 C212 C215 122.2(5)
C213 C212 C215 130.9(5)
C212 C213 C214 107.4(5)
C212 C213 H213 126.3
C214 C213 H213 126.3
N24 C214 C213 108.1(7)
N24 C214 C216 121.6(6)
C213 C214 C216 130.3(6)
C212 C215 H21A 109.5
C212 C215 H21B 109.5
H21A C215 H21B 109.5
C212 C215 H21C 109.5
H21A C215 H21C 109.5
H21B C215 H21C 109.5
C214 C216 H21D 109.5
C214 C216 H21E 109.5
H21D C216 H21E 109.5
C214 C216 H21F 109.5
H21D C216 H21F 109.5
H21E C216 H21F 109.5

loop_
_geom_bond_atom_site_label_1
_geom_bond_atom_site_label_2
_geom_bond_distance
Pd1 N14 2.011(4)
Pd1 N11 2.024(4)
Pd1 Cl11 2.291(2)
Pd1 Cl12 2.298(2)
Pd2 N21 2.000(5)
Pd2 N24 2.023(4)
Pd2 Cl21 2.288(2)
Pd2 Cl22 2.300(2)
S12 O18 1.430(4)
S12 O19 1.440(4)
S12 C110 1.775(7)
S12 C17 1.779(5)
N11 C11 1.327(8)
N11 N12 1.354(6)
N12 C13 1.348(7)
N12 C16 1.456(7)
N13 C112 1.351(6)
N13 N14 1.373(7)
N13 C111 1.441(8)
N14 C114 1.332(7)
C11 C12 1.375(9)
C11 C14 1.508(12)
C12 C13 1.362(9)
C12 H12 0.9300
C13 C15 1.497(9)
C14 H14A 0.9600
C14 H14B 0.9600
C14 H14C 0.9600
C15 H15A 0.9600
C15 H15B 0.9600
C15 H15C 0.9600
C16 C17 1.532(8)
C16 H16A 0.9700
C16 H16B 0.9700
C17 H17A 0.9700
C17 H17B 0.9700
C110 C111 1.557(11)
C110 H11A 0.9700
C110 H11B 0.9700
C111 H11F 0.9700
C111 H11G 0.9700
C112 C113 1.358(8)
C112 C115 1.503(8)
C113 C114 1.385(8)
C113 H113 0.9300
C114 C116 1.486(8)
C115 H11C 0.9600
C115 H11D 0.9600
C115 H11E 0.9600
C116 H11H 0.9600
C116 H11I 0.9600
C116 H11J 0.9600
S22 O28 1.433(4)
S22 O29 1.437(4)
S22 C27 1.774(7)
S22 C210 1.775(5)
N21 C21 1.339(7)
N21 N22 1.366(6)
N22 C23 1.363(6)
N22 C26 1.459(8)
N23 C212 1.354(7)
N23 N24 1.362(6)
N23 C211 1.463(7)
N24 C214 1.344(8)
C21 C22 1.398(7)
C21 C25 1.475(9)
C22 C23 1.360(8)
C22 H22 0.9300
C23 C24 1.476(8)
C25 H25A 0.9600
C25 H25B 0.9600
C25 H25C 0.9600
C24 H24A 0.9600
C24 H24B 0.9600
C24 H24C 0.9600
C26 C27 1.496(10)
C26 H26A 0.9700
C26 H26B 0.9700
C27 H27A 0.9700
C27 H27B 0.9700
C210 C211 1.526(7)
C210 H21G 0.9700
C210 H21H 0.9700
C211 H21I 0.9700
C211 H21J 0.9700
C212 C213 1.360(8)
C212 C215 1.493(8)
C213 C214 1.408(9)
C213 H213 0.9300
C214 C216 1.469(12)
C215 H21A 0.9600
C215 H21B 0.9600
C215 H21C 0.9600
C216 H21D 0.9600
C216 H21E 0.9600
C216 H21F 0.9600
